data_7134297
loop_
_publ_author_name
'Zhao, Yuting'
'Ji, Xin'
'Xiao, Yuanjing'
'Wu, Xingxing'
'Liu, Lu'

_publ_section_title
;
 Copper-catalyzed chemoselective C-H functionalization/dearomatization
 sequence: direct access to indole-based spirocyclic scaffolds.
;
_journal_issue 27
_journal_name_full 'Chemical communications (Cambridge, England)'
_journal_page_first 5162
_journal_page_last 5165
_journal_paper_doi 10.1039/d5cc00594a
_journal_volume 61
_journal_year 2025
_chemical_absolute_configuration unk
_chemical_formula_moiety 'C28 H26 Br N O'
_chemical_formula_sum 'C28 H26 Br N O'
_chemical_formula_weight 472.41
_chemical_melting_point 399
_space_group_crystal_system orthorhombic
_space_group_IT_number 19
_space_group_name_Hall 'P 2ac 2ab'
_space_group_name_H-M_alt 'P 21 21 21'
_atom_sites_solution_hydrogens geom
_atom_sites_solution_primary dual
_audit_creation_date 2024-04-28
_audit_creation_method
;
Olex2 1.5
(compiled 2024.02.16 svn.r378c4104 for OlexSys, GUI svn.r6928)
;
_audit_update_record
;
2025-01-11 deposited with the CCDC.	2025-03-04 downloaded from the CCDC.
;
_cell_angle_alpha 90
_cell_angle_beta 90
_cell_angle_gamma 90
_cell_formula_units_Z 8
_cell_length_a 15.45840(10)
_cell_length_b 15.99770(10)
_cell_length_c 18.87770(10)
_cell_measurement_reflns_used 71296
_cell_measurement_temperature 169.99(10)
_cell_measurement_theta_max 73.5030
_cell_measurement_theta_min 3.6150
_cell_volume 4668.43(5)
_computing_cell_refinement 'CrysAlisPro 1.171.42.100a (Rigaku OD, 2023)'
_computing_data_collection 'CrysAlisPro 1.171.42.100a (Rigaku OD, 2023)'
_computing_data_reduction 'CrysAlisPro 1.171.42.100a (Rigaku OD, 2023)'
_computing_molecular_graphics 'Olex2 1.5 (Dolomanov et al., 2009)'
_computing_publication_material 'Olex2 1.5 (Dolomanov et al., 2009)'
_computing_structure_refinement 'SHELXL 2018/3 (Sheldrick, 2015)'
_computing_structure_solution 'SHELXT 2018/2 (Sheldrick, 2018)'
_diffrn_ambient_environment N~2~
_diffrn_ambient_temperature 169.99(10)
_diffrn_detector 'Hybrid Pixel Array Detector'
_diffrn_detector_area_resol_mean 5.8140
_diffrn_measured_fraction_theta_full 1.000
_diffrn_measured_fraction_theta_max 1.000
_diffrn_measurement_details
;
List of Runs (angles in degrees, time in seconds):

  # Type    Start    End  Width  t~exp~   \w     \q     \k     \f   Frames
#--------------------------------------------------------------------------
  1  \w    -29.00  -3.00   1.00    1.00    --    0.00 -63.00 126.00   26
  2  \w     42.00 120.00   1.00    1.00    --   92.10 -63.00 126.00   78
  3  \w     64.00  89.00   1.00    1.00    --   92.10  63.00 -96.00   25
  4  \w      3.00  38.00   1.00    1.00    --   92.10 -63.00 126.00   35
  5  \w    -27.00   8.00   1.00    1.00    --    0.00  57.00-120.00   35
  6  \w    -16.00  89.00   1.00    1.00    --    0.00  77.00-180.00  105
  7  \w    -27.00  88.00   1.00    1.00    --    0.00  63.00 -96.00  115
  8  \w     17.00  55.00   1.00    1.00    --    0.00  57.00-120.00   38
  9  \w    -25.00  13.00   1.00    1.00    --    0.00  57.00 -30.00   38
 10  \w    -27.00  62.00   1.00    1.00    --    0.00  37.00  30.00   89
 11  \w    -27.00  82.00   1.00    1.00    --    0.00  57.00 150.00  109
 12  \w    -27.00  54.00   1.00    1.00    --    0.00  37.00 120.00   81
 13  \w     20.00  68.00   1.00    1.00    --    0.00  57.00 -30.00   48
 14  \w     79.00 105.00   1.00    1.00    --   92.10 -82.00 -30.00   26
 15  \w     57.00  88.00   1.00    1.00    --   92.10  82.00 150.00   31
 16  \w     58.00  90.00   1.00    1.00    --   92.10  80.00 -19.77   32
 17  \w     57.00  83.00   1.00    1.00    --   92.10  82.00  85.24   26
 18  \w    106.00 181.00   1.00    1.00    --   92.10  82.00  85.24   75
 19  \w      5.00  68.00   1.00    1.00    --   92.10 -82.00 -30.00   63
 20  \w     59.00  84.00   1.00    1.00    --   92.10  77.00 120.00   25
 21  \w     57.00  82.00   1.00    1.00    --   92.10  82.00 -90.00   25
 22  \w     59.00  84.00   1.00    1.00    --   92.10  76.00 141.31   25
 23  \w     58.00 165.00   1.00    1.00    --   92.10  79.00  51.51  107
 24  \w     59.00  84.00   1.00    1.00    --   92.10  77.00  -0.94   25
 25  \w    111.00 137.00   1.00    1.00    --   92.10  76.00 141.31   26
 26  \w     63.00 181.00   1.00    1.00    --   92.10  64.00 -44.10  118
 27  \w     57.00  82.00   1.00    1.00    --   92.10  82.00   0.00   25
 28  \w     57.00 182.00   1.00    1.00    --   92.10  82.00  66.91  125
 29  \w     59.00  84.00   1.00    1.00    --   92.10  77.00-180.00   25
 30  \w     57.00  82.00   1.00    1.00    --   92.10  82.00  30.00   25
 31  \w    104.00 140.00   1.00    1.00    --   92.10  82.00  30.00   36
 32  \w     59.00 174.00   1.00    1.00    --   92.10  77.00 -30.00  115
 33  \w     59.00  85.00   1.00    1.00    --   92.10  77.00 150.00   26
 34  \w     60.00  85.00   1.00    1.00    --   92.10  75.00  27.13   25
 35  \w     57.00  82.00   1.00    1.00    --   92.10  82.00-180.00   25
 36  \w     59.00  84.00   1.00    1.00    --   92.10  76.00 -39.70   25
 37  \w     59.00  85.00   1.00    1.00    --   92.10  77.00 -60.00   26
 38  \w     57.00  83.00   1.00    1.00    --   92.10  82.00-150.00   26
 39  \w     85.00 128.00   1.00    1.00    --   92.10 -82.00-120.00   43
 40  \w      5.00 128.00   1.00    1.00    --   92.10 -82.00 120.00  123
 41  \w     64.00 181.00   1.00    1.00    --   92.10  61.00  30.00  117
 42  \w     64.00  89.00   1.00    1.00    --   92.10  62.00-161.47   25
 43  \w    123.00 181.00   1.00    1.00    --   92.10  62.00-161.47   58
 44  \w     61.00  87.00   1.00    1.00    --   92.10  73.00-148.00   26
 45  \w    116.00 158.00   1.00    1.00    --   92.10  73.00-148.00   42
 46  \w     66.00 166.00   1.00    1.00    --   92.10  45.00  30.00  100
 47  \w     57.00  82.00   1.00    1.00    --   92.10  82.00-120.00   25
 48  \w     58.00  84.00   1.00    1.00    --   92.10  82.00 -60.00   26
 49  \w     66.00 181.00   1.00    1.00    --   92.10  40.00 -70.83  115
 50  \w     65.00  91.00   1.00    1.00    --   92.10  55.00 150.96   26
 51  \w     57.00  82.00   1.00    1.00    --   92.10  82.00  60.00   25
 52  \w     57.00  83.00   1.00    1.00    --   92.10  82.00  90.00   26
 53  \w      3.00 119.00   1.00    1.00    --   92.10 -61.00   0.00  116
 54  \w     57.00  83.00   1.00    1.00    --   92.10  82.00-112.65   26
 55  \w     66.00  92.00   1.00    1.00    --   92.10  45.00 120.00   26
 56  \w     66.00 114.00   1.00    1.00    --   92.10  44.00 -46.79   48
 57  \w     66.00 167.00   1.00    1.00    --   92.10  50.00-117.07  101
 58  \w     86.00 128.00   1.00    1.00    --   92.10 -82.00-180.00   42
 59  \w      7.00  45.00   1.00    1.00    --   92.10 -82.00  30.00   38
 60  \w     46.00  72.00   1.00    1.00    --   92.10 -82.00-120.00   26
 61  \w     65.00  90.00   1.00    1.00    --   92.10  56.00-138.90   25
 62  \w     67.00 115.00   1.00    1.00    --   92.10  45.00-150.00   48
 63  \w     66.00  91.00   1.00    1.00    --   92.10  46.00 159.32   25
 64  \w     67.00  92.00   1.00    1.00    --   92.10  46.00 134.14   25
 65  \w     47.00  72.00   1.00    1.00    --   92.10 -82.00 -90.00   25
 66  \w     83.00 125.00   1.00    1.00    --   92.10 -82.00 -90.00   42
 67  \w     66.00 181.00   1.00    1.00    --   92.10  52.00 170.92  115
 68  \w     59.00  84.00   1.00    1.00    --   92.10  77.00 -90.00   25
 69  \w     57.00  83.00   1.00    1.00    --   92.10  81.00-137.12   26
 70  \w     64.00  97.00   1.00    1.00    --   92.10  61.00-120.00   33
 71  \w    114.00 140.00   1.00    1.00    --   92.10  77.00 120.00   26
 72  \w     56.00 123.00   1.00    1.00    --   92.10 -82.00  30.00   67
 73  \w    123.00 149.00   1.00    1.00    --   92.10  63.00 -96.00   26
;
_diffrn_measurement_device 'four-circle diffractometer'
_diffrn_measurement_device_type 'XtaLAB AFC12 (RINC): Kappa dual home/near'
_diffrn_measurement_method '\w scans'
_diffrn_orient_matrix_type 'CrysAlisPro convention (1999,Acta A55,543-557)'
_diffrn_orient_matrix_UB_11 0.0496642000
_diffrn_orient_matrix_UB_12 -0.0476559000
_diffrn_orient_matrix_UB_13 0.0581044000
_diffrn_orient_matrix_UB_21 0.0543053000
_diffrn_orient_matrix_UB_22 0.0787220000
_diffrn_orient_matrix_UB_23 0.0152300000
_diffrn_orient_matrix_UB_31 -0.0672114000
_diffrn_orient_matrix_UB_32 0.0283554000
_diffrn_orient_matrix_UB_33 0.0552434000
_diffrn_radiation_monochromator mirror
_diffrn_radiation_probe x-ray
_diffrn_radiation_type 'Cu K\a'
_diffrn_radiation_wavelength 1.54184
_diffrn_reflns_av_R_equivalents 0.0567
_diffrn_reflns_av_unetI/netI 0.0191
_diffrn_reflns_Laue_measured_fraction_full 1.000
_diffrn_reflns_Laue_measured_fraction_max 1.000
_diffrn_reflns_limit_h_max 18
_diffrn_reflns_limit_h_min -18
_diffrn_reflns_limit_k_max 19
_diffrn_reflns_limit_k_min -19
_diffrn_reflns_limit_l_max 22
_diffrn_reflns_limit_l_min -22
_diffrn_reflns_number 133994
_diffrn_reflns_point_group_measured_fraction_full 1.000
_diffrn_reflns_point_group_measured_fraction_max 1.000
_diffrn_reflns_theta_full 67.075
_diffrn_reflns_theta_max 67.075
_diffrn_reflns_theta_min 3.622
_diffrn_source 'micro-focus sealed X-ray tube'
_diffrn_source_type 'Rigaku (Cu) X-ray Source'
_exptl_absorpt_coefficient_mu 2.538
_exptl_absorpt_correction_T_max 1.00000
_exptl_absorpt_correction_T_min 0.61472
_exptl_absorpt_correction_type multi-scan
_exptl_absorpt_process_details
;
CrysAlisPro 1.171.42.100a (Rigaku Oxford Diffraction, 2023)
Empirical absorption correction using spherical harmonics,
implemented in SCALE3 ABSPACK scaling algorithm.
;
_exptl_crystal_colour yellow
_exptl_crystal_colour_lustre clear
_exptl_crystal_colour_modifier light
_exptl_crystal_colour_primary colourless
_exptl_crystal_density_diffrn 1.344
_exptl_crystal_description block
_exptl_crystal_F_000 1952
_exptl_crystal_recrystallization_method 'Re-crystallisation from solvent: PE/DCM'
_exptl_crystal_size_max 0.26
_exptl_crystal_size_mid 0.22
_exptl_crystal_size_min 0.18
_refine_diff_density_max 0.330
_refine_diff_density_min -0.478
_refine_diff_density_rms 0.038
_refine_ls_abs_structure_details
;
 Flack x determined using 3568 quotients [(I+)-(I-)]/[(I+)+(I-)]
 (Parsons, Flack and Wagner, Acta Cryst. B69 (2013) 249-259).
;
_refine_ls_abs_structure_Flack -0.020(4)
_refine_ls_extinction_method none
_refine_ls_goodness_of_fit_ref 1.042
_refine_ls_hydrogen_treatment constr
_refine_ls_matrix_type full
_refine_ls_number_parameters 561
_refine_ls_number_reflns 8340
_refine_ls_number_restraints 0
_refine_ls_restrained_S_all 1.042
_refine_ls_R_factor_all 0.0236
_refine_ls_R_factor_gt 0.0230
_refine_ls_shift/su_max 0.001
_refine_ls_shift/su_mean 0.000
_refine_ls_structure_factor_coef Fsqd
_refine_ls_weighting_details 'w=1/[\s^2^(Fo^2^)+(0.0303P)^2^+1.6197P] where P=(Fo^2^+2Fc^2^)/3'
_refine_ls_weighting_scheme calc
_refine_ls_wR_factor_gt 0.0596
_refine_ls_wR_factor_ref 0.0600
_reflns_Friedel_coverage 0.802
_reflns_Friedel_fraction_full 1.000
_reflns_Friedel_fraction_max 1.000
_reflns_number_gt 8138
_reflns_number_total 8340
_reflns_threshold_expression 'I > 2\s(I)'
_cod_data_source_file d5cc00594a2.cif
_cod_data_source_block exp_4174_auto
_cod_depositor_comments
;
The following automatic conversions were performed:

data item '_chemical_melting_point' value '399K' was changed to '399'
-- the value should be numeric and without a unit designator.

Automatic conversion script
Id: cif_fix_values 8170 2020-07-09 18:12:32Z antanas 

 Adding full bibliography for 7134297.cif.
;
_cod_database_code 7134297
_shelx_shelxl_version_number 2018/3
_shelx_space_group_comment
;
The symmetry employed for this shelxl refinement is uniquely defined
by the following loop, which should always be used as a source of
symmetry information in preference to the above space-group names.
They are only intended as comments.
;
_olex2_refinement_description
;
1. Fixed Uiso
 At 1.2 times of:
  All C(H) groups, All C(H,H) groups, All N(H) groups
 At 1.5 times of:
  All C(H,H,H) groups
2.a Ternary CH refined with riding coordinates:
 C7(H7), C12(H12), C35(H35), C50(H50)
2.b Secondary CH2 refined with riding coordinates:
 C25(H25A,H25B), C26(H26A,H26B), C27(H27A,H27B), C46(H46A,H46B), C47(H47A,
 H47B), C48(H48A,H48B)
2.c Aromatic/amide H refined with riding coordinates:
 N1(H1), C1(H1A), C2(H2), C4(H4), C5(H5), C9(H9), C14(H14), C15(H15), C16(H16),
  C17(H17), C20(H20), C21(H21), C22(H22), C23(H23), C24(H24), N2(H2A), C30(H30),
  C31(H31), C33(H33), C34(H34), C38(H38), C41(H41), C42(H42), C43(H43),
 C44(H44), C52(H52), C53(H53), C54(H54), C55(H55), C56(H56)
2.d Idealised Me refined as rotating group:
 C28(H28A,H28B,H28C), C49(H49A,H49B,H49C)
;
_olex2_submission_special_instructions 'No special instructions were received'
_oxdiff_exptl_absorpt_empirical_details
;
Empirical correction (ABSPACK) includes:
- Absorption correction using spherical harmonics
- Frame scaling
;
_oxdiff_exptl_absorpt_empirical_full_max 1.439
_oxdiff_exptl_absorpt_empirical_full_min 0.741

loop_
_space_group_symop_operation_xyz
'x, y, z'
'-x+1/2, -y, z+1/2'
'-x, y+1/2, -z+1/2'
'x+1/2, -y+1/2, -z'

loop_
_atom_site_label
_atom_site_type_symbol
_atom_site_fract_x
_atom_site_fract_y
_atom_site_fract_z
_atom_site_U_iso_or_equiv
_atom_site_adp_type
_atom_site_occupancy
_atom_site_site_symmetry_order
_atom_site_calc_flag
_atom_site_refinement_flags_posn
_atom_site_refinement_flags_adp
_atom_site_refinement_flags_occupancy
_atom_site_disorder_assembly
_atom_site_disorder_group
Br1 Br 0.28325(2) 0.43255(2) -0.02701(2) 0.05255(11) Uani 1 1 d . . . . .
O1 O 0.55896(12) 0.48088(11) 0.25519(9) 0.0264(4) Uani 1 1 d . . . . .
N1 N 0.38625(14) 0.17026(14) 0.24656(12) 0.0259(5) Uani 1 1 d . . . . .
H1 H 0.385192 0.130518 0.214346 0.031 Uiso 1 1 calc R U . . .
C1 C 0.38485(18) 0.43480(17) 0.17581(14) 0.0274(6) Uani 1 1 d . . . . .
H1A H 0.379476 0.468721 0.216886 0.033 Uiso 1 1 calc R U . . .
C2 C 0.33759(19) 0.45428(19) 0.11571(15) 0.0331(6) Uani 1 1 d . . . . .
H2 H 0.299218 0.500669 0.115620 0.040 Uiso 1 1 calc R U . . .
C3 C 0.34694(19) 0.40555(19) 0.05612(15) 0.0327(6) Uani 1 1 d . . . . .
C4 C 0.40185(19) 0.3379(2) 0.05476(14) 0.0331(6) Uani 1 1 d . . . . .
H4 H 0.408242 0.305449 0.012940 0.040 Uiso 1 1 calc R U . . .
C5 C 0.44789(18) 0.31791(17) 0.11585(14) 0.0270(6) Uani 1 1 d . . . . .
H5 H 0.485097 0.270647 0.115840 0.032 Uiso 1 1 calc R U . . .
C6 C 0.44027(17) 0.36597(15) 0.17678(13) 0.0222(5) Uani 1 1 d . . . . .
C7 C 0.49193(15) 0.34376(16) 0.24218(13) 0.0210(5) Uani 1 1 d . . . . .
H7 H 0.542964 0.310872 0.225347 0.025 Uiso 1 1 calc R U . . .
C8 C 0.52824(16) 0.41825(16) 0.28275(13) 0.0221(5) Uani 1 1 d . . . . .
C9 C 0.52270(17) 0.40009(16) 0.35840(13) 0.0237(5) Uani 1 1 d . . . . .
H9 H 0.544234 0.435349 0.394855 0.028 Uiso 1 1 calc R U . . .
C10 C 0.48307(16) 0.32687(16) 0.36923(13) 0.0220(5) Uani 1 1 d . . . . .
C11 C 0.44743(16) 0.28962(16) 0.30090(13) 0.0204(5) Uani 1 1 d . . . . .
C12 C 0.46048(16) 0.19305(16) 0.29078(13) 0.0216(5) Uani 1 1 d . . . . .
H12 H 0.452807 0.165735 0.338006 0.026 Uiso 1 1 calc R U . . .
C13 C 0.31847(17) 0.22197(17) 0.26428(13) 0.0247(5) Uani 1 1 d . . . . .
C14 C 0.23034(18) 0.21241(19) 0.25180(15) 0.0331(6) Uani 1 1 d . . . . .
H14 H 0.208571 0.163588 0.229367 0.040 Uiso 1 1 calc R U . . .
C15 C 0.17494(19) 0.2761(2) 0.27298(16) 0.0378(7) Uani 1 1 d . . . . .
H15 H 0.114704 0.270607 0.264144 0.045 Uiso 1 1 calc R U . . .
C16 C 0.2050(2) 0.3472(2) 0.30656(16) 0.0368(7) Uani 1 1 d . . . . .
H16 H 0.165640 0.389541 0.320972 0.044 Uiso 1 1 calc R U . . .
C17 C 0.29314(18) 0.35641(17) 0.31912(14) 0.0285(6) Uani 1 1 d . . . . .
H17 H 0.314535 0.405127 0.341942 0.034 Uiso 1 1 calc R U . . .
C18 C 0.34896(16) 0.29430(16) 0.29817(13) 0.0221(5) Uani 1 1 d . . . . .
C19 C 0.54604(16) 0.16469(16) 0.26087(13) 0.0221(5) Uani 1 1 d . . . . .
C20 C 0.55275(19) 0.12945(17) 0.19357(14) 0.0272(6) Uani 1 1 d . . . . .
H20 H 0.502737 0.124158 0.164666 0.033 Uiso 1 1 calc R U . . .
C21 C 0.6325(2) 0.10203(18) 0.16866(15) 0.0330(6) Uani 1 1 d . . . . .
H21 H 0.636401 0.077598 0.122902 0.040 Uiso 1 1 calc R U . . .
C22 C 0.70574(19) 0.10988(19) 0.20952(16) 0.0353(6) Uani 1 1 d . . . . .
H22 H 0.759954 0.091031 0.192020 0.042 Uiso 1 1 calc R U . . .
C23 C 0.70009(19) 0.14545(18) 0.27640(16) 0.0327(6) Uani 1 1 d . . . . .
H23 H 0.750556 0.151848 0.304601 0.039 Uiso 1 1 calc R U . . .
C24 C 0.62032(18) 0.17165(17) 0.30190(14) 0.0275(6) Uani 1 1 d . . . . .
H24 H 0.616464 0.194716 0.348169 0.033 Uiso 1 1 calc R U . . .
C25 C 0.46868(18) 0.28481(16) 0.43933(13) 0.0258(5) Uani 1 1 d . . . . .
H25A H 0.508556 0.236560 0.442793 0.031 Uiso 1 1 calc R U . . .
H25B H 0.408918 0.262592 0.440295 0.031 Uiso 1 1 calc R U . . .
C26 C 0.48166(17) 0.33991(18) 0.50440(13) 0.0275(5) Uani 1 1 d . . . . .
H26A H 0.539620 0.366119 0.502225 0.033 Uiso 1 1 calc R U . . .
H26B H 0.437943 0.385130 0.504271 0.033 Uiso 1 1 calc R U . . .
C27 C 0.4737(2) 0.28996(19) 0.57274(14) 0.0350(7) Uani 1 1 d . . . . .
H27A H 0.419027 0.257783 0.571652 0.042 Uiso 1 1 calc R U . . .
H27B H 0.522024 0.249454 0.575316 0.042 Uiso 1 1 calc R U . . .
C28 C 0.4749(3) 0.3442(2) 0.63887(16) 0.0503(8) Uani 1 1 d . . . . .
H28A H 0.527622 0.378268 0.639258 0.076 Uiso 1 1 calc R U . . .
H28B H 0.473731 0.308512 0.681027 0.076 Uiso 1 1 calc R U . . .
H28C H 0.424134 0.380927 0.638942 0.076 Uiso 1 1 calc R U . . .
Br2 Br 0.76294(2) 0.83861(2) -0.02308(2) 0.03466(8) Uani 1 1 d . . . . .
O2 O 0.88542(15) 0.42428(14) -0.08677(13) 0.0473(6) Uani 1 1 d . . . . .
N2 N 0.61609(16) 0.48266(15) 0.10826(12) 0.0302(5) Uani 1 1 d . . . . .
H2A H 0.613555 0.512440 0.147400 0.036 Uiso 1 1 calc R U . . .
C29 C 0.77907(16) 0.54751(16) -0.00305(13) 0.0247(5) Uani 1 1 d . . . . .
C30 C 0.76779(18) 0.58488(16) -0.06907(13) 0.0280(5) Uani 1 1 d . . . . .
H30 H 0.763196 0.550703 -0.110055 0.034 Uiso 1 1 calc R U . . .
C31 C 0.76315(18) 0.67117(17) -0.07606(14) 0.0294(6) Uani 1 1 d . . . . .
H31 H 0.755872 0.696175 -0.121309 0.035 Uiso 1 1 calc R U . . .
C32 C 0.76934(16) 0.71996(15) -0.01580(14) 0.0269(5) Uani 1 1 d . . . . .
C33 C 0.78065(19) 0.68493(18) 0.05020(14) 0.0308(6) Uani 1 1 d . . . . .
H33 H 0.784563 0.719258 0.091137 0.037 Uiso 1 1 calc R U . . .
C34 C 0.78621(18) 0.59909(18) 0.05580(14) 0.0289(6) Uani 1 1 d . . . . .
H34 H 0.795154 0.574670 0.101087 0.035 Uiso 1 1 calc R U . . .
C35 C 0.78057(17) 0.45367(16) 0.00635(13) 0.0258(5) Uani 1 1 d . . . . .
H35 H 0.816333 0.442199 0.049408 0.031 Uiso 1 1 calc R U . . .
C36 C 0.69180(16) 0.40974(15) 0.01832(13) 0.0246(5) Uani 1 1 d . . . . .
C37 C 0.70102(17) 0.32739(16) -0.02073(14) 0.0274(5) Uani 1 1 d . . . . .
C38 C 0.76999(19) 0.32742(17) -0.06367(14) 0.0307(6) Uani 1 1 d . . . . .
H38 H 0.783902 0.283823 -0.095883 0.037 Uiso 1 1 calc R U . . .
C39 C 0.82106(18) 0.40373(17) -0.05429(15) 0.0300(6) Uani 1 1 d . . . . .
C40 C 0.61643(17) 0.45925(15) -0.01131(14) 0.0255(5) Uani 1 1 d . . . . .
C41 C 0.58722(19) 0.46718(18) -0.07969(15) 0.0304(6) Uani 1 1 d . . . . .
H41 H 0.614689 0.437442 -0.116994 0.037 Uiso 1 1 calc R U . . .
C42 C 0.5172(2) 0.5190(2) -0.09390(17) 0.0381(7) Uani 1 1 d . . . . .
H42 H 0.496647 0.525222 -0.141031 0.046 Uiso 1 1 calc R U . . .
C43 C 0.47759(18) 0.56159(18) -0.03868(17) 0.0378(7) Uani 1 1 d . . . . .
H43 H 0.430061 0.597360 -0.048638 0.045 Uiso 1 1 calc R U . . .
C44 C 0.50574(18) 0.55315(17) 0.03065(18) 0.0344(6) Uani 1 1 d . . . . .
H44 H 0.477747 0.582288 0.068030 0.041 Uiso 1 1 calc R U . . .
C45 C 0.57576(17) 0.50119(16) 0.04433(14) 0.0275(6) Uani 1 1 d . . . . .
C46 C 0.63245(19) 0.26190(17) -0.01405(16) 0.0350(6) Uani 1 1 d . . . . .
H46A H 0.576361 0.290293 -0.006178 0.042 Uiso 1 1 calc R U . . .
H46B H 0.644936 0.228208 0.028729 0.042 Uiso 1 1 calc R U . . .
C47 C 0.6223(2) 0.2029(2) -0.07610(19) 0.0458(8) Uani 1 1 d . . . . .
H47A H 0.677271 0.172383 -0.083680 0.055 Uiso 1 1 calc R U . . .
H47B H 0.609803 0.235548 -0.119445 0.055 Uiso 1 1 calc R U . . .
C48 C 0.5491(3) 0.1397(3) -0.0635(3) 0.0734(13) Uani 1 1 d . . . . .
H48A H 0.558555 0.111932 -0.017339 0.088 Uiso 1 1 calc R U . . .
H48B H 0.493523 0.170347 -0.060736 0.088 Uiso 1 1 calc R U . . .
C49 C 0.5422(4) 0.0750(3) -0.1191(4) 0.113(2) Uani 1 1 d . . . . .
H49A H 0.526127 0.101326 -0.164154 0.169 Uiso 1 1 calc R U . . .
H49B H 0.497806 0.034221 -0.105717 0.169 Uiso 1 1 calc R U . . .
H49C H 0.597958 0.046627 -0.124429 0.169 Uiso 1 1 calc R U . . .
C50 C 0.66366(18) 0.40417(17) 0.09827(14) 0.0279(6) Uani 1 1 d . . . . .
H50 H 0.621256 0.357253 0.102656 0.033 Uiso 1 1 calc R U . . .
C51 C 0.7349(2) 0.38889(19) 0.15096(14) 0.0348(6) Uani 1 1 d . . . . .
C52 C 0.7778(2) 0.3126(2) 0.15075(18) 0.0481(8) Uani 1 1 d . . . . .
H52 H 0.761773 0.270853 0.117443 0.058 Uiso 1 1 calc R U . . .
C53 C 0.8441(3) 0.2966(3) 0.1987(2) 0.0618(11) Uani 1 1 d . . . . .
H53 H 0.873258 0.244366 0.198026 0.074 Uiso 1 1 calc R U . . .
C54 C 0.8672(3) 0.3570(3) 0.2474(2) 0.0609(11) Uani 1 1 d . . . . .
H54 H 0.912256 0.346209 0.280373 0.073 Uiso 1 1 calc R U . . .
C55 C 0.8256(2) 0.4320(3) 0.24835(18) 0.0560(10) Uani 1 1 d . . . . .
H55 H 0.841974 0.473216 0.281977 0.067 Uiso 1 1 calc R U . . .
C56 C 0.7594(2) 0.4488(2) 0.20058(15) 0.0430(7) Uani 1 1 d . . . . .
H56 H 0.730799 0.501297 0.201794 0.052 Uiso 1 1 calc R U . . .

loop_
_atom_site_aniso_label
_atom_site_aniso_U_11
_atom_site_aniso_U_22
_atom_site_aniso_U_33
_atom_site_aniso_U_23
_atom_site_aniso_U_13
_atom_site_aniso_U_12
Br1 0.0547(2) 0.0661(2) 0.03684(17) 0.01571(17) -0.02530(17) -0.01771(17)
O1 0.0299(9) 0.0237(9) 0.0258(9) 0.0010(7) 0.0034(8) -0.0059(8)
N1 0.0248(10) 0.0268(11) 0.0260(11) -0.0059(9) -0.0026(9) -0.0030(9)
C1 0.0308(13) 0.0273(13) 0.0240(13) 0.0014(11) -0.0006(11) -0.0035(11)
C2 0.0305(14) 0.0351(15) 0.0336(15) 0.0084(12) -0.0073(12) -0.0031(12)
C3 0.0324(14) 0.0387(16) 0.0271(13) 0.0085(12) -0.0074(12) -0.0117(12)
C4 0.0380(15) 0.0404(15) 0.0209(13) -0.0031(13) -0.0022(11) -0.0143(14)
C5 0.0304(14) 0.0283(14) 0.0225(13) -0.0008(10) 0.0013(11) -0.0063(11)
C6 0.0239(12) 0.0249(13) 0.0176(11) 0.0039(10) -0.0004(10) -0.0065(10)
C7 0.0219(11) 0.0215(12) 0.0196(12) 0.0016(10) 0.0009(10) -0.0006(10)
C8 0.0191(11) 0.0237(13) 0.0235(12) -0.0002(10) 0.0005(10) 0.0018(10)
C9 0.0263(13) 0.0239(12) 0.0210(12) -0.0013(10) -0.0018(10) -0.0021(10)
C10 0.0216(12) 0.0239(13) 0.0205(12) -0.0010(10) 0.0002(10) 0.0012(10)
C11 0.0208(12) 0.0226(13) 0.0177(11) -0.0003(9) 0.0005(10) -0.0006(10)
C12 0.0223(12) 0.0220(12) 0.0204(12) 0.0008(10) -0.0011(10) -0.0033(10)
C13 0.0249(13) 0.0299(14) 0.0193(12) 0.0018(10) 0.0001(10) -0.0021(11)
C14 0.0266(13) 0.0424(16) 0.0303(14) 0.0002(12) -0.0010(12) -0.0067(13)
C15 0.0218(13) 0.057(2) 0.0342(15) 0.0066(15) -0.0010(12) -0.0010(13)
C16 0.0305(14) 0.0443(18) 0.0357(15) 0.0080(14) 0.0078(13) 0.0096(13)
C17 0.0301(14) 0.0292(15) 0.0261(13) 0.0034(10) 0.0037(11) 0.0022(11)
C18 0.0214(12) 0.0267(13) 0.0183(12) 0.0041(10) 0.0004(10) -0.0026(10)
C19 0.0252(12) 0.0180(11) 0.0230(12) 0.0021(10) 0.0006(10) -0.0015(10)
C20 0.0309(14) 0.0260(13) 0.0249(13) 0.0006(10) -0.0011(11) -0.0022(11)
C21 0.0389(16) 0.0351(15) 0.0249(14) -0.0027(11) 0.0061(12) -0.0003(12)
C22 0.0286(14) 0.0407(16) 0.0366(16) 0.0016(13) 0.0107(13) 0.0038(12)
C23 0.0236(13) 0.0398(17) 0.0347(15) 0.0026(12) -0.0019(12) 0.0003(12)
C24 0.0297(13) 0.0276(14) 0.0251(13) -0.0019(11) -0.0009(11) -0.0007(11)
C25 0.0325(14) 0.0252(13) 0.0199(12) 0.0014(10) -0.0003(11) -0.0027(11)
C26 0.0289(13) 0.0318(13) 0.0216(12) -0.0002(11) -0.0004(10) -0.0022(12)
C27 0.0420(17) 0.0406(17) 0.0225(14) 0.0028(12) -0.0005(12) -0.0032(14)
C28 0.066(2) 0.061(2) 0.0243(15) -0.0018(15) 0.0035(15) -0.001(2)
Br2 0.03909(15) 0.02592(13) 0.03896(15) -0.00068(12) 0.00794(13) -0.00270(11)
O2 0.0484(13) 0.0379(12) 0.0555(14) -0.0014(11) 0.0306(11) -0.0003(10)
N2 0.0355(13) 0.0320(12) 0.0230(11) -0.0064(9) 0.0098(10) -0.0071(10)
C29 0.0214(12) 0.0269(13) 0.0260(12) 0.0001(10) 0.0054(10) -0.0034(10)
C30 0.0329(14) 0.0287(13) 0.0225(12) -0.0022(10) 0.0046(11) -0.0054(12)
C31 0.0327(14) 0.0312(13) 0.0243(12) 0.0024(10) 0.0037(11) -0.0033(12)
C32 0.0238(12) 0.0259(12) 0.0311(13) -0.0015(10) 0.0058(11) -0.0034(10)
C33 0.0327(15) 0.0340(14) 0.0257(13) -0.0063(11) 0.0040(11) -0.0057(12)
C34 0.0292(14) 0.0346(14) 0.0230(12) 0.0004(11) 0.0025(11) -0.0028(11)
C35 0.0260(13) 0.0278(13) 0.0236(12) 0.0018(10) 0.0043(10) -0.0033(10)
C36 0.0276(13) 0.0259(12) 0.0203(12) 0.0002(10) 0.0064(11) -0.0037(10)
C37 0.0333(13) 0.0241(12) 0.0248(12) 0.0011(11) -0.0003(12) 0.0011(10)
C38 0.0367(15) 0.0267(13) 0.0289(13) -0.0013(11) 0.0034(12) 0.0047(12)
C39 0.0310(14) 0.0275(14) 0.0316(14) 0.0044(11) 0.0101(12) 0.0039(11)
C40 0.0238(12) 0.0242(12) 0.0284(14) 0.0003(10) 0.0056(11) -0.0047(10)
C41 0.0286(14) 0.0346(15) 0.0282(14) 0.0007(12) 0.0040(11) -0.0021(12)
C42 0.0347(16) 0.0411(17) 0.0385(16) 0.0054(13) -0.0003(14) -0.0010(14)
C43 0.0271(13) 0.0313(15) 0.0548(19) 0.0042(14) 0.0021(14) 0.0007(12)
C44 0.0310(14) 0.0257(13) 0.0464(17) -0.0058(13) 0.0121(14) -0.0021(11)
C45 0.0282(13) 0.0250(13) 0.0293(14) -0.0029(10) 0.0079(11) -0.0087(11)
C46 0.0382(15) 0.0285(14) 0.0384(16) -0.0024(12) 0.0032(13) -0.0055(12)
C47 0.0485(19) 0.0354(17) 0.053(2) -0.0095(15) -0.0078(16) -0.0022(15)
C48 0.069(3) 0.049(2) 0.102(4) -0.024(2) -0.009(3) -0.014(2)
C49 0.113(5) 0.064(3) 0.162(6) -0.044(4) -0.040(5) -0.010(3)
C50 0.0310(14) 0.0314(14) 0.0213(12) -0.0002(11) 0.0065(11) -0.0086(11)
C51 0.0369(15) 0.0451(16) 0.0224(12) 0.0090(11) 0.0049(12) -0.0124(14)
C52 0.057(2) 0.0411(17) 0.0462(18) 0.0139(14) -0.0141(17) -0.0102(16)
C53 0.063(2) 0.058(2) 0.064(3) 0.026(2) -0.017(2) -0.005(2)
C54 0.053(2) 0.087(3) 0.042(2) 0.021(2) -0.0141(18) -0.022(2)
C55 0.052(2) 0.085(3) 0.0303(16) -0.0045(18) -0.0026(15) -0.016(2)
C56 0.0378(16) 0.064(2) 0.0272(14) -0.0062(14) 0.0048(13) -0.0098(16)

loop_
_atom_type_symbol
_atom_type_description
_atom_type_scat_dispersion_real
_atom_type_scat_dispersion_imag
_atom_type_scat_source
C C 0.0181 0.0091 'International Tables Vol C Tables 4.2.6.8 and 6.1.1.4'
H H 0.0000 0.0000 'International Tables Vol C Tables 4.2.6.8 and 6.1.1.4'
Br Br -0.6763 1.2805 'International Tables Vol C Tables 4.2.6.8 and 6.1.1.4'
N N 0.0311 0.0180 'International Tables Vol C Tables 4.2.6.8 and 6.1.1.4'
O O 0.0492 0.0322 'International Tables Vol C Tables 4.2.6.8 and 6.1.1.4'

loop_
_geom_angle_atom_site_label_1
_geom_angle_atom_site_label_2
_geom_angle_atom_site_label_3
_geom_angle
_geom_angle_site_symmetry_1
_geom_angle_site_symmetry_3
_geom_angle_publ_flag
C12 N1 H1 126.0 . . ?
C13 N1 H1 126.0 . . ?
C13 N1 C12 108.0(2) . . ?
C2 C1 H1A 119.6 . . ?
C2 C1 C6 120.8(3) . . ?
C6 C1 H1A 119.6 . . ?
C1 C2 H2 120.4 . . ?
C3 C2 C1 119.1(3) . . ?
C3 C2 H2 120.4 . . ?
C2 C3 Br1 119.4(2) . . ?
C4 C3 Br1 118.9(2) . . ?
C4 C3 C2 121.7(3) . . ?
C3 C4 H4 120.6 . . ?
C3 C4 C5 118.7(3) . . ?
C5 C4 H4 120.6 . . ?
C4 C5 H5 119.5 . . ?
C6 C5 C4 121.0(3) . . ?
C6 C5 H5 119.5 . . ?
C1 C6 C7 121.3(2) . . ?
C5 C6 C1 118.6(2) . . ?
C5 C6 C7 120.1(2) . . ?
C6 C7 H7 106.3 . . ?
C6 C7 C8 114.9(2) . . ?
C6 C7 C11 118.4(2) . . ?
C8 C7 H7 106.3 . . ?
C8 C7 C11 103.81(19) . . ?
C11 C7 H7 106.3 . . ?
O1 C8 C7 124.7(2) . . ?
O1 C8 C9 126.9(2) . . ?
C9 C8 C7 108.3(2) . . ?
C8 C9 H9 124.7 . . ?
C10 C9 C8 110.5(2) . . ?
C10 C9 H9 124.7 . . ?
C9 C10 C11 112.3(2) . . ?
C9 C10 C25 126.5(2) . . ?
C25 C10 C11 121.2(2) . . ?
C7 C11 C12 113.7(2) . . ?
C10 C11 C7 102.9(2) . . ?
C10 C11 C12 116.2(2) . . ?
C10 C11 C18 111.7(2) . . ?
C18 C11 C7 112.8(2) . . ?
C18 C11 C12 99.9(2) . . ?
N1 C12 C11 102.33(19) . . ?
N1 C12 H12 107.8 . . ?
N1 C12 C19 113.5(2) . . ?
C11 C12 H12 107.8 . . ?
C19 C12 C11 117.0(2) . . ?
C19 C12 H12 107.8 . . ?
N1 C13 C14 129.7(3) . . ?
N1 C13 C18 110.5(2) . . ?
C14 C13 C18 119.8(3) . . ?
C13 C14 H14 120.8 . . ?
C15 C14 C13 118.3(3) . . ?
C15 C14 H14 120.8 . . ?
C14 C15 H15 119.1 . . ?
C16 C15 C14 121.9(3) . . ?
C16 C15 H15 119.1 . . ?
C15 C16 H16 120.2 . . ?
C15 C16 C17 119.6(3) . . ?
C17 C16 H16 120.2 . . ?
C16 C17 H17 120.3 . . ?
C18 C17 C16 119.3(3) . . ?
C18 C17 H17 120.3 . . ?
C13 C18 C11 108.1(2) . . ?
C17 C18 C11 130.7(2) . . ?
C17 C18 C13 121.1(2) . . ?
C20 C19 C12 121.9(2) . . ?
C24 C19 C12 119.5(2) . . ?
C24 C19 C20 118.6(2) . . ?
C19 C20 H20 119.9 . . ?
C21 C20 C19 120.1(3) . . ?
C21 C20 H20 119.9 . . ?
C20 C21 H21 119.6 . . ?
C22 C21 C20 120.7(3) . . ?
C22 C21 H21 119.6 . . ?
C21 C22 H22 120.1 . . ?
C21 C22 C23 119.7(3) . . ?
C23 C22 H22 120.1 . . ?
C22 C23 H23 120.2 . . ?
C22 C23 C24 119.7(3) . . ?
C24 C23 H23 120.2 . . ?
C19 C24 H24 119.5 . . ?
C23 C24 C19 121.1(3) . . ?
C23 C24 H24 119.5 . . ?
C10 C25 H25A 108.4 . . ?
C10 C25 H25B 108.4 . . ?
C10 C25 C26 115.6(2) . . ?
H25A C25 H25B 107.5 . . ?
C26 C25 H25A 108.4 . . ?
C26 C25 H25B 108.4 . . ?
C25 C26 H26A 109.3 . . ?
C25 C26 H26B 109.3 . . ?
H26A C26 H26B 108.0 . . ?
C27 C26 C25 111.6(2) . . ?
C27 C26 H26A 109.3 . . ?
C27 C26 H26B 109.3 . . ?
C26 C27 H27A 108.9 . . ?
C26 C27 H27B 108.9 . . ?
H27A C27 H27B 107.7 . . ?
C28 C27 C26 113.3(3) . . ?
C28 C27 H27A 108.9 . . ?
C28 C27 H27B 108.9 . . ?
C27 C28 H28A 109.5 . . ?
C27 C28 H28B 109.5 . . ?
C27 C28 H28C 109.5 . . ?
H28A C28 H28B 109.5 . . ?
H28A C28 H28C 109.5 . . ?
H28B C28 H28C 109.5 . . ?
C45 N2 H2A 126.4 . . ?
C45 N2 C50 107.2(2) . . ?
C50 N2 H2A 126.4 . . ?
C30 C29 C35 122.2(2) . . ?
C34 C29 C30 118.1(2) . . ?
C34 C29 C35 119.7(2) . . ?
C29 C30 H30 119.4 . . ?
C31 C30 C29 121.2(2) . . ?
C31 C30 H30 119.4 . . ?
C30 C31 H31 120.7 . . ?
C32 C31 C30 118.7(2) . . ?
C32 C31 H31 120.7 . . ?
C31 C32 Br2 120.0(2) . . ?
C33 C32 Br2 118.5(2) . . ?
C33 C32 C31 121.5(2) . . ?
C32 C33 H33 120.6 . . ?
C32 C33 C34 118.8(2) . . ?
C34 C33 H33 120.6 . . ?
C29 C34 H34 119.2 . . ?
C33 C34 C29 121.7(2) . . ?
C33 C34 H34 119.2 . . ?
C29 C35 H35 106.6 . . ?
C29 C35 C36 116.8(2) . . ?
C29 C35 C39 115.9(2) . . ?
C36 C35 H35 106.6 . . ?
C39 C35 H35 106.6 . . ?
C39 C35 C36 103.5(2) . . ?
C35 C36 C50 114.1(2) . . ?
C37 C36 C35 103.8(2) . . ?
C37 C36 C50 116.3(2) . . ?
C40 C36 C35 112.8(2) . . ?
C40 C36 C37 110.3(2) . . ?
C40 C36 C50 99.8(2) . . ?
C38 C37 C36 111.6(2) . . ?
C38 C37 C46 128.0(2) . . ?
C46 C37 C36 120.1(2) . . ?
C37 C38 H38 124.6 . . ?
C37 C38 C39 110.9(2) . . ?
C39 C38 H38 124.6 . . ?
O2 C39 C35 124.9(3) . . ?
O2 C39 C38 127.3(3) . . ?
C38 C39 C35 107.8(2) . . ?
C41 C40 C36 130.4(2) . . ?
C41 C40 C45 121.0(3) . . ?
C45 C40 C36 108.6(2) . . ?
C40 C41 H41 120.2 . . ?
C40 C41 C42 119.5(3) . . ?
C42 C41 H41 120.2 . . ?
C41 C42 H42 120.3 . . ?
C43 C42 C41 119.4(3) . . ?
C43 C42 H42 120.3 . . ?
C42 C43 H43 119.2 . . ?
C44 C43 C42 121.5(3) . . ?
C44 C43 H43 119.2 . . ?
C43 C44 H44 120.7 . . ?
C43 C44 C45 118.6(3) . . ?
C45 C44 H44 120.7 . . ?
N2 C45 C40 110.4(2) . . ?
C44 C45 N2 129.7(3) . . ?
C44 C45 C40 119.9(3) . . ?
C37 C46 H46A 108.2 . . ?
C37 C46 H46B 108.2 . . ?
C37 C46 C47 116.4(3) . . ?
H46A C46 H46B 107.3 . . ?
C47 C46 H46A 108.2 . . ?
C47 C46 H46B 108.2 . . ?
C46 C47 H47A 109.3 . . ?
C46 C47 H47B 109.3 . . ?
C46 C47 C48 111.6(3) . . ?
H47A C47 H47B 108.0 . . ?
C48 C47 H47A 109.3 . . ?
C48 C47 H47B 109.3 . . ?
C47 C48 H48A 108.8 . . ?
C47 C48 H48B 108.8 . . ?
H48A C48 H48B 107.7 . . ?
C49 C48 C47 113.9(5) . . ?
C49 C48 H48A 108.8 . . ?
C49 C48 H48B 108.8 . . ?
C48 C49 H49A 109.5 . . ?
C48 C49 H49B 109.5 . . ?
C48 C49 H49C 109.5 . . ?
H49A C49 H49B 109.5 . . ?
H49A C49 H49C 109.5 . . ?
H49B C49 H49C 109.5 . . ?
N2 C50 C36 102.3(2) . . ?
N2 C50 H50 107.6 . . ?
N2 C50 C51 114.9(2) . . ?
C36 C50 H50 107.6 . . ?
C51 C50 C36 116.2(2) . . ?
C51 C50 H50 107.6 . . ?
C52 C51 C50 119.4(3) . . ?
C52 C51 C56 118.4(3) . . ?
C56 C51 C50 122.2(3) . . ?
C51 C52 H52 119.6 . . ?
C51 C52 C53 120.7(3) . . ?
C53 C52 H52 119.6 . . ?
C52 C53 H53 120.1 . . ?
C54 C53 C52 119.7(4) . . ?
C54 C53 H53 120.1 . . ?
C53 C54 H54 119.9 . . ?
C55 C54 C53 120.2(4) . . ?
C55 C54 H54 119.9 . . ?
C54 C55 H55 119.7 . . ?
C54 C55 C56 120.6(4) . . ?
C56 C55 H55 119.7 . . ?
C51 C56 H56 119.9 . . ?
C55 C56 C51 120.2(4) . . ?
C55 C56 H56 119.9 . . ?

loop_
_geom_bond_atom_site_label_1
_geom_bond_atom_site_label_2
_geom_bond_distance
_geom_bond_site_symmetry_2
_geom_bond_publ_flag
Br1 C3 1.902(3) . ?
O1 C8 1.225(3) . ?
N1 H1 0.8800 . ?
N1 C12 1.465(3) . ?
N1 C13 1.376(3) . ?
C1 H1A 0.9500 . ?
C1 C2 1.385(4) . ?
C1 C6 1.395(4) . ?
C2 H2 0.9500 . ?
C2 C3 1.376(4) . ?
C3 C4 1.376(4) . ?
C4 H4 0.9500 . ?
C4 C5 1.392(4) . ?
C5 H5 0.9500 . ?
C5 C6 1.389(4) . ?
C6 C7 1.513(3) . ?
C7 H7 1.0000 . ?
C7 C8 1.524(4) . ?
C7 C11 1.566(3) . ?
C8 C9 1.460(3) . ?
C9 H9 0.9500 . ?
C9 C10 1.338(4) . ?
C10 C11 1.524(3) . ?
C10 C25 1.501(3) . ?
C11 C12 1.570(3) . ?
C11 C18 1.525(3) . ?
C12 H12 1.0000 . ?
C12 C19 1.508(3) . ?
C13 C14 1.391(4) . ?
C13 C18 1.404(4) . ?
C14 H14 0.9500 . ?
C14 C15 1.390(4) . ?
C15 H15 0.9500 . ?
C15 C16 1.383(5) . ?
C16 H16 0.9500 . ?
C16 C17 1.391(4) . ?
C17 H17 0.9500 . ?
C17 C18 1.374(4) . ?
C19 C20 1.394(4) . ?
C19 C24 1.390(4) . ?
C20 H20 0.9500 . ?
C20 C21 1.390(4) . ?
C21 H21 0.9500 . ?
C21 C22 1.376(4) . ?
C22 H22 0.9500 . ?
C22 C23 1.388(4) . ?
C23 H23 0.9500 . ?
C23 C24 1.389(4) . ?
C24 H24 0.9500 . ?
C25 H25A 0.9900 . ?
C25 H25B 0.9900 . ?
C25 C26 1.525(3) . ?
C26 H26A 0.9900 . ?
C26 H26B 0.9900 . ?
C26 C27 1.522(4) . ?
C27 H27A 0.9900 . ?
C27 H27B 0.9900 . ?
C27 C28 1.521(4) . ?
C28 H28A 0.9800 . ?
C28 H28B 0.9800 . ?
C28 H28C 0.9800 . ?
Br2 C32 1.906(2) . ?
O2 C39 1.214(3) . ?
N2 H2A 0.8800 . ?
N2 C45 1.390(4) . ?
N2 C50 1.467(4) . ?
C29 C30 1.393(4) . ?
C29 C34 1.388(4) . ?
C29 C35 1.512(4) . ?
C30 H30 0.9500 . ?
C30 C31 1.389(4) . ?
C31 H31 0.9500 . ?
C31 C32 1.383(4) . ?
C32 C33 1.377(4) . ?
C33 H33 0.9500 . ?
C33 C34 1.380(4) . ?
C34 H34 0.9500 . ?
C35 H35 1.0000 . ?
C35 C36 1.558(3) . ?
C35 C39 1.530(4) . ?
C36 C37 1.516(3) . ?
C36 C40 1.516(4) . ?
C36 C50 1.573(3) . ?
C37 C38 1.339(4) . ?
C37 C46 1.496(4) . ?
C38 H38 0.9500 . ?
C38 C39 1.465(4) . ?
C40 C41 1.373(4) . ?
C40 C45 1.396(4) . ?
C41 H41 0.9500 . ?
C41 C42 1.389(4) . ?
C42 H42 0.9500 . ?
C42 C43 1.388(5) . ?
C43 H43 0.9500 . ?
C43 C44 1.386(5) . ?
C44 H44 0.9500 . ?
C44 C45 1.389(4) . ?
C46 H46A 0.9900 . ?
C46 H46B 0.9900 . ?
C46 C47 1.513(4) . ?
C47 H47A 0.9900 . ?
C47 H47B 0.9900 . ?
C47 C48 1.536(5) . ?
C48 H48A 0.9900 . ?
C48 H48B 0.9900 . ?
C48 C49 1.478(6) . ?
C49 H49A 0.9800 . ?
C49 H49B 0.9800 . ?
C49 H49C 0.9800 . ?
C50 H50 1.0000 . ?
C50 C51 1.504(4) . ?
C51 C52 1.390(5) . ?
C51 C56 1.392(4) . ?
C52 H52 0.9500 . ?
C52 C53 1.391(5) . ?
C53 H53 0.9500 . ?
C53 C54 1.381(6) . ?
C54 H54 0.9500 . ?
C54 C55 1.360(6) . ?
C55 H55 0.9500 . ?
C55 C56 1.390(5) . ?
C56 H56 0.9500 . ?

loop_
_geom_torsion_atom_site_label_1
_geom_torsion_atom_site_label_2
_geom_torsion_atom_site_label_3
_geom_torsion_atom_site_label_4
_geom_torsion
_geom_torsion_site_symmetry_1
_geom_torsion_site_symmetry_2
_geom_torsion_site_symmetry_3
_geom_torsion_site_symmetry_4
_geom_torsion_publ_flag
Br1 C3 C4 C5 -179.5(2) . . . . ?
O1 C8 C9 C10 178.3(2) . . . . ?
N1 C12 C19 C20 7.3(3) . . . . ?
N1 C12 C19 C24 -171.0(2) . . . . ?
N1 C13 C14 C15 -177.5(3) . . . . ?
N1 C13 C18 C11 1.6(3) . . . . ?
N1 C13 C18 C17 178.2(2) . . . . ?
C1 C2 C3 Br1 -179.3(2) . . . . ?
C1 C2 C3 C4 0.1(4) . . . . ?
C1 C6 C7 C8 -38.8(3) . . . . ?
C1 C6 C7 C11 84.5(3) . . . . ?
C2 C1 C6 C5 0.8(4) . . . . ?
C2 C1 C6 C7 -179.7(2) . . . . ?
C2 C3 C4 C5 1.0(4) . . . . ?
C3 C4 C5 C6 -1.3(4) . . . . ?
C4 C5 C6 C1 0.4(4) . . . . ?
C4 C5 C6 C7 -179.1(2) . . . . ?
C5 C6 C7 C8 140.7(2) . . . . ?
C5 C6 C7 C11 -96.0(3) . . . . ?
C6 C1 C2 C3 -1.1(4) . . . . ?
C6 C7 C8 O1 -39.7(3) . . . . ?
C6 C7 C8 C9 142.4(2) . . . . ?
C6 C7 C11 C10 -142.8(2) . . . . ?
C6 C7 C11 C12 90.6(3) . . . . ?
C6 C7 C11 C18 -22.3(3) . . . . ?
C7 C8 C9 C10 -3.8(3) . . . . ?
C7 C11 C12 N1 -89.5(2) . . . . ?
C7 C11 C12 C19 35.2(3) . . . . ?
C7 C11 C18 C13 100.6(2) . . . . ?
C7 C11 C18 C17 -75.6(3) . . . . ?
C8 C7 C11 C10 -14.1(2) . . . . ?
C8 C7 C11 C12 -140.7(2) . . . . ?
C8 C7 C11 C18 106.5(2) . . . . ?
C8 C9 C10 C11 -6.2(3) . . . . ?
C8 C9 C10 C25 177.0(2) . . . . ?
C9 C10 C11 C7 13.1(3) . . . . ?
C9 C10 C11 C12 138.0(2) . . . . ?
C9 C10 C11 C18 -108.2(3) . . . . ?
C9 C10 C25 C26 15.1(4) . . . . ?
C10 C11 C12 N1 151.2(2) . . . . ?
C10 C11 C12 C19 -84.0(3) . . . . ?
C10 C11 C18 C13 -144.0(2) . . . . ?
C10 C11 C18 C17 39.8(4) . . . . ?
C10 C25 C26 C27 -174.8(2) . . . . ?
C11 C7 C8 O1 -170.6(2) . . . . ?
C11 C7 C8 C9 11.5(3) . . . . ?
C11 C10 C25 C26 -161.5(2) . . . . ?
C11 C12 C19 C20 -111.6(3) . . . . ?
C11 C12 C19 C24 70.1(3) . . . . ?
C12 N1 C13 C14 -161.5(3) . . . . ?
C12 N1 C13 C18 20.2(3) . . . . ?
C12 C11 C18 C13 -20.5(2) . . . . ?
C12 C11 C18 C17 163.3(3) . . . . ?
C12 C19 C20 C21 -178.3(3) . . . . ?
C12 C19 C24 C23 179.4(3) . . . . ?
C13 N1 C12 C11 -32.4(3) . . . . ?
C13 N1 C12 C19 -159.4(2) . . . . ?
C13 C14 C15 C16 -0.9(4) . . . . ?
C14 C13 C18 C11 -176.9(2) . . . . ?
C14 C13 C18 C17 -0.3(4) . . . . ?
C14 C15 C16 C17 0.7(5) . . . . ?
C15 C16 C17 C18 -0.3(4) . . . . ?
C16 C17 C18 C11 175.9(3) . . . . ?
C16 C17 C18 C13 0.1(4) . . . . ?
C18 C11 C12 N1 30.9(2) . . . . ?
C18 C11 C12 C19 155.6(2) . . . . ?
C18 C13 C14 C15 0.7(4) . . . . ?
C19 C20 C21 C22 -0.6(4) . . . . ?
C20 C19 C24 C23 1.0(4) . . . . ?
C20 C21 C22 C23 0.1(4) . . . . ?
C21 C22 C23 C24 1.0(4) . . . . ?
C22 C23 C24 C19 -1.5(4) . . . . ?
C24 C19 C20 C21 0.0(4) . . . . ?
C25 C10 C11 C7 -169.9(2) . . . . ?
C25 C10 C11 C12 -45.0(3) . . . . ?
C25 C10 C11 C18 68.8(3) . . . . ?
C25 C26 C27 C28 -172.7(3) . . . . ?
Br2 C32 C33 C34 -179.4(2) . . . . ?
N2 C50 C51 C52 173.3(3) . . . . ?
N2 C50 C51 C56 -6.4(4) . . . . ?
C29 C30 C31 C32 -0.5(4) . . . . ?
C29 C35 C36 C37 143.8(2) . . . . ?
C29 C35 C36 C40 24.4(3) . . . . ?
C29 C35 C36 C50 -88.6(3) . . . . ?
C29 C35 C39 O2 40.0(4) . . . . ?
C29 C35 C39 C38 -141.7(2) . . . . ?
C30 C29 C34 C33 1.3(4) . . . . ?
C30 C29 C35 C36 -87.9(3) . . . . ?
C30 C29 C35 C39 34.5(4) . . . . ?
C30 C31 C32 Br2 -179.8(2) . . . . ?
C30 C31 C32 C33 0.6(4) . . . . ?
C31 C32 C33 C34 0.3(4) . . . . ?
C32 C33 C34 C29 -1.2(4) . . . . ?
C34 C29 C30 C31 -0.5(4) . . . . ?
C34 C29 C35 C36 89.9(3) . . . . ?
C34 C29 C35 C39 -147.7(3) . . . . ?
C35 C29 C30 C31 177.4(3) . . . . ?
C35 C29 C34 C33 -176.6(3) . . . . ?
C35 C36 C37 C38 -13.7(3) . . . . ?
C35 C36 C37 C46 172.2(2) . . . . ?
C35 C36 C40 C41 78.5(3) . . . . ?
C35 C36 C40 C45 -100.9(2) . . . . ?
C35 C36 C50 N2 89.2(2) . . . . ?
C35 C36 C50 C51 -36.8(3) . . . . ?
C36 C35 C39 O2 169.2(3) . . . . ?
C36 C35 C39 C38 -12.4(3) . . . . ?
C36 C37 C38 C39 6.1(3) . . . . ?
C36 C37 C46 C47 152.3(3) . . . . ?
C36 C40 C41 C42 -178.1(3) . . . . ?
C36 C40 C45 N2 -1.2(3) . . . . ?
C36 C40 C45 C44 178.2(2) . . . . ?
C36 C50 C51 C52 -67.3(3) . . . . ?
C36 C50 C51 C56 113.0(3) . . . . ?
C37 C36 C40 C41 -37.0(4) . . . . ?
C37 C36 C40 C45 143.6(2) . . . . ?
C37 C36 C50 N2 -150.0(2) . . . . ?
C37 C36 C50 C51 84.0(3) . . . . ?
C37 C38 C39 O2 -177.2(3) . . . . ?
C37 C38 C39 C35 4.5(3) . . . . ?
C37 C46 C47 C48 -179.0(3) . . . . ?
C38 C37 C46 C47 -20.7(4) . . . . ?
C39 C35 C36 C37 15.1(3) . . . . ?
C39 C35 C36 C40 -104.3(2) . . . . ?
C39 C35 C36 C50 142.7(2) . . . . ?
C40 C36 C37 C38 107.4(3) . . . . ?
C40 C36 C37 C46 -66.7(3) . . . . ?
C40 C36 C50 N2 -31.4(2) . . . . ?
C40 C36 C50 C51 -157.4(2) . . . . ?
C40 C41 C42 C43 -0.4(4) . . . . ?
C41 C40 C45 N2 179.3(2) . . . . ?
C41 C40 C45 C44 -1.3(4) . . . . ?
C41 C42 C43 C44 -0.6(5) . . . . ?
C42 C43 C44 C45 0.5(4) . . . . ?
C43 C44 C45 N2 179.7(3) . . . . ?
C43 C44 C45 C40 0.4(4) . . . . ?
C45 N2 C50 C36 32.9(3) . . . . ?
C45 N2 C50 C51 159.7(2) . . . . ?
C45 C40 C41 C42 1.3(4) . . . . ?
C46 C37 C38 C39 179.6(3) . . . . ?
C46 C47 C48 C49 -174.0(4) . . . . ?
C50 N2 C45 C40 -20.8(3) . . . . ?
C50 N2 C45 C44 159.8(3) . . . . ?
C50 C36 C37 C38 -139.9(2) . . . . ?
C50 C36 C37 C46 46.0(3) . . . . ?
C50 C36 C40 C41 -160.0(3) . . . . ?
C50 C36 C40 C45 20.6(3) . . . . ?
C50 C51 C52 C53 179.9(3) . . . . ?
C50 C51 C56 C55 180.0(3) . . . . ?
C51 C52 C53 C54 0.3(6) . . . . ?
C52 C51 C56 C55 0.2(4) . . . . ?
C52 C53 C54 C55 -0.2(6) . . . . ?
C53 C54 C55 C56 0.1(6) . . . . ?
C54 C55 C56 C51 -0.1(5) . . . . ?
C56 C51 C52 C53 -0.4(5) . . . . ?
